data_7110834
loop_
_publ_author_name
'Plaut, David J.'
'Lund, Kristian M.'
'Ward, Michael D.'

_publ_section_title
;
 Low-density hydrogen-bonded networks in crystals and at the air/water
 interface
;
_journal_issue 9
_journal_name_full 'Chemical Communications'
_journal_page_first 769
_journal_paper_doi 10.1039/a910252n
_journal_year 2000
_chemical_compound_source 'D. Plaut, Prof. M. Ward'
_chemical_formula_sum 'C36 H69 N3 O7'
_chemical_formula_weight 655.94
_chemical_name_common 'tris-ditertbutylammoniumtrimesate acetone clathrate  '
_chemical_name_systematic
; 
 ? 
;
_space_group_IT_number 14
_symmetry_cell_setting monoclinic
_symmetry_space_group_name_Hall '-P 2yn'
_symmetry_space_group_name_H-M 'P 1 21/n 1'
_atom_sites_solution_hydrogens mixed
_atom_sites_solution_primary direct
_atom_sites_solution_secondary difmap
_audit_creation_method SHELXL
_cell_angle_alpha 90.00
_cell_angle_beta 101.641(3)
_cell_angle_gamma 90.00
_cell_formula_units_Z 4
_cell_length_a 9.7487(6)
_cell_length_b 18.492(2)
_cell_length_c 23.164(2)
_cell_measurement_reflns_used 4905
_cell_measurement_temperature 173(2)
_cell_volume 4090.0(6)
_computing_cell_refinement 'SAINT, Bruker'
_computing_data_collection 'SMART, Siemens'
_computing_data_reduction 'SAINT, Bruker'
_computing_molecular_graphics 'SHELXTL-93 (Sheldrick, 1993)'
_computing_structure_refinement 'SHELXL-93 (Sheldrick, 1993)'
_computing_structure_solution 'SHELXS-86 (Sheldrick, 1990)'
_diffrn_ambient_temperature 173(2)
_diffrn_measurement_device 'Platform CCD, Siemens'
_diffrn_measurement_method 'omega-scans, area detector'
_diffrn_radiation_monochromator graphite
_diffrn_radiation_source 'normal-focus sealed tube'
_diffrn_radiation_type MoK\a
_diffrn_radiation_wavelength 0.71073
_diffrn_reflns_av_R_equivalents 0.0828
_diffrn_reflns_av_sigmaI/netI 0.1048
_diffrn_reflns_limit_h_max 11
_diffrn_reflns_limit_h_min -11
_diffrn_reflns_limit_k_max 21
_diffrn_reflns_limit_k_min -21
_diffrn_reflns_limit_l_max 26
_diffrn_reflns_limit_l_min -27
_diffrn_reflns_number 30377
_diffrn_reflns_theta_max 25.05
_diffrn_reflns_theta_min 1.42
_exptl_absorpt_coefficient_mu 0.073
_exptl_absorpt_correction_T_max 1.000000
_exptl_absorpt_correction_T_min 0.882464
_exptl_absorpt_correction_type 'SADABS, G. Sheldrick (1996)'
_exptl_crystal_colour colourless
_exptl_crystal_density_diffrn 1.065
_exptl_crystal_description block
_exptl_crystal_F_000 1448
_exptl_crystal_size_max 0.5
_exptl_crystal_size_mid 0.25
_exptl_crystal_size_min 0.2
_refine_diff_density_max 0.542
_refine_diff_density_min -0.283
_refine_diff_density_rms 0.048
_refine_ls_extinction_coef 0.0069(8)
_refine_ls_extinction_expression Fc^*^=kFc[1+0.001xFc^2^\l^3^/sin(2\q)]^-1/4^
_refine_ls_extinction_method SHELXL
_refine_ls_goodness_of_fit_all 0.903
_refine_ls_goodness_of_fit_obs 1.166
_refine_ls_hydrogen_treatment mixed
_refine_ls_matrix_type full
_refine_ls_number_parameters 461
_refine_ls_number_reflns 7227
_refine_ls_number_restraints 3
_refine_ls_restrained_S_all 0.903
_refine_ls_restrained_S_obs 1.166
_refine_ls_R_factor_all 0.1422
_refine_ls_R_factor_obs 0.0600
_refine_ls_shift/esd_max 0.001
_refine_ls_shift/esd_mean 0.000
_refine_ls_structure_factor_coef Fsqd
_refine_ls_weighting_details 'w=1/[\s^2^(Fo^2^)+(0.0906P)^2^+0.0000P] where P=(Fo^2^+2Fc^2^)/3'
_refine_ls_weighting_scheme calc
_refine_ls_wR_factor_all 0.1752
_refine_ls_wR_factor_obs 0.1478
_reflns_number_observed 3305
_reflns_number_total 7227
_reflns_observed_criterion >2sigma(I)
_cod_data_source_file a910252nsup1.cif
_cod_data_source_block 99150
_cod_depositor_comments
;
The following automatic conversions were performed:

'_refine_ls_weighting_scheme' value 'calc
w=1/[\s^2^(Fo^2^)+(0.0906P)^2^+0.0000P] where P=(Fo^2^+2Fc^2^)/3' was
changed to 'calc'. New tag '_refine_ls_weighting_details' was
created. The value of the new tag was set to
'w=1/[\s^2^(Fo^2^)+(0.0906P)^2^+0.0000P] where P=(Fo^2^+2Fc^2^)/3'.

Automatic conversion script
Id: cif_fix_values 3143 2015-03-26 13:38:13Z robertas 
;
_cod_original_cell_volume 4090.0(5)
_cod_original_sg_symbol_H-M P2(1)/n
_cod_database_code 7110834

loop_
_symmetry_equiv_pos_as_xyz
'x, y, z'
'-x+1/2, y+1/2, -z+1/2'
'-x, -y, -z'
'x-1/2, -y-1/2, z-1/2'

loop_
_atom_site_aniso_label
_atom_site_aniso_U_11
_atom_site_aniso_U_22
_atom_site_aniso_U_33
_atom_site_aniso_U_23
_atom_site_aniso_U_13
_atom_site_aniso_U_12
O1 0.051(2) 0.076(2) 0.113(2) 0.030(2) -0.028(2) -0.0350(14)
O2 0.089(2) 0.057(2) 0.132(3) 0.051(2) -0.037(2) -0.0393(15)
O3 0.0488(13) 0.0476(14) 0.0318(13) 0.0060(11) -0.0085(10) 0.0005(10)
O4 0.0453(13) 0.0502(15) 0.060(2) 0.0065(12) -0.0158(11) -0.0159(12)
O5 0.0676(15) 0.0275(13) 0.0484(14) 0.0057(11) 0.0074(11) -0.0022(11)
O6 0.0512(14) 0.0437(14) 0.056(2) 0.0123(11) -0.0128(12) 0.0090(11)
N1 0.0264(14) 0.031(2) 0.031(2) 0.0010(12) 0.0022(11) -0.0011(11)
N2 0.0293(14) 0.032(2) 0.035(2) 0.0064(12) 0.0056(12) 0.0003(11)
N3 0.041(2) 0.032(2) 0.032(2) -0.0022(13) -0.0015(12) -0.0069(13)
C1 0.028(2) 0.023(2) 0.034(2) -0.0015(14) 0.0051(13) 0.0005(12)
C2 0.0292(15) 0.027(2) 0.028(2) 0.0013(13) 0.0034(13) 0.0023(13)
C3 0.0261(15) 0.028(2) 0.027(2) -0.0020(13) 0.0048(12) 0.0014(12)
C4 0.030(2) 0.024(2) 0.035(2) -0.0019(14) 0.0054(14) -0.0043(12)
C5 0.030(2) 0.024(2) 0.032(2) -0.0015(13) 0.0011(13) 0.0046(13)
C6 0.027(2) 0.031(2) 0.034(2) -0.0003(14) -0.0005(13) 0.0016(13)
C7 0.041(2) 0.033(2) 0.044(2) 0.002(2) 0.004(2) -0.0048(15)
C8 0.035(2) 0.037(2) 0.034(2) -0.004(2) 0.0002(14) -0.0035(15)
C9 0.046(2) 0.030(2) 0.039(2) 0.002(2) 0.006(2) 0.008(2)
C10 0.044(2) 0.043(2) 0.041(2) 0.003(2) 0.015(2) 0.009(2)
C11 0.034(2) 0.028(2) 0.036(2) 0.0023(14) 0.0030(14) -0.0021(13)
C12 0.105(3) 0.068(3) 0.044(2) 0.002(2) 0.031(2) 0.028(2)
C13 0.039(2) 0.059(2) 0.103(3) 0.018(2) 0.027(2) 0.012(2)
C14 0.061(2) 0.036(2) 0.055(2) 0.001(2) 0.019(2) 0.007(2)
C15 0.049(2) 0.041(2) 0.050(2) -0.004(2) -0.001(2) -0.013(2)
C16 0.053(2) 0.037(2) 0.049(2) 0.003(2) 0.012(2) 0.007(2)
C17 0.046(2) 0.040(2) 0.041(2) 0.011(2) -0.0004(15) -0.0020(15)
C18 0.049(2) 0.040(2) 0.043(2) 0.005(2) 0.015(2) -0.009(2)
C19 0.046(2) 0.040(2) 0.037(2) 0.005(2) 0.0153(15) 0.0033(15)
C20 0.126(4) 0.055(3) 0.082(3) -0.012(2) 0.055(3) -0.041(2)
C21 0.038(2) 0.117(3) 0.079(3) 0.015(2) 0.026(2) -0.003(2)
C22 0.089(3) 0.060(2) 0.041(2) 0.012(2) 0.016(2) -0.005(2)
C23 0.078(3) 0.059(2) 0.040(2) 0.013(2) 0.005(2) 0.024(2)
C24 0.073(2) 0.053(2) 0.049(2) -0.001(2) 0.022(2) 0.014(2)
C25 0.076(3) 0.067(3) 0.083(3) 0.006(2) 0.046(2) -0.018(2)
C26 0.060(2) 0.053(2) 0.030(2) -0.006(2) 0.004(2) -0.015(2)
C27 0.048(2) 0.057(2) 0.056(2) -0.014(2) 0.014(2) -0.006(2)
C28 0.070(3) 0.109(4) 0.084(3) -0.047(3) 0.022(2) 0.002(2)
C29 0.125(4) 0.086(3) 0.057(3) 0.021(2) 0.017(2) -0.026(3)
C30 0.092(3) 0.089(3) 0.045(2) -0.026(2) 0.005(2) -0.033(2)
C31 0.078(3) 0.050(3) 0.168(5) -0.025(3) 0.027(3) 0.009(2)
C32 0.088(3) 0.160(5) 0.055(3) -0.036(3) 0.031(2) -0.030(3)
C33 0.045(2) 0.078(3) 0.084(3) -0.005(2) 0.007(2) -0.010(2)
O7 0.215(5) 0.172(5) 0.241(6) 0.012(4) 0.117(4) -0.046(4)
C70 0.153(6) 0.090(4) 0.156(5) 0.021(4) 0.079(4) -0.037(4)
C71 0.138(5) 0.122(5) 0.182(6) 0.040(4) 0.055(5) 0.000(4)
C72 0.192(7) 0.144(7) 0.281(10) 0.080(6) 0.116(7) 0.045(5)

loop_
_atom_site_label
_atom_site_type_symbol
_atom_site_fract_x
_atom_site_fract_y
_atom_site_fract_z
_atom_site_U_iso_or_equiv
_atom_site_thermal_displace_type
_atom_site_occupancy
_atom_site_calc_flag
_atom_site_refinement_flags
O1 O 1.2801(3) 0.65275(13) 0.22128(13) 0.0863(9) Uani 1 d .
O2 O 1.1203(3) 0.70368(14) 0.15625(14) 0.1008(11) Uani 1 d .
O3 O 0.6976(2) 0.56518(11) 0.06675(9) 0.0451(6) Uani 1 d .
O4 O 0.6574(2) 0.45852(12) 0.10521(10) 0.0557(7) Uani 1 d .
O5 O 0.9766(2) 0.36738(11) 0.28333(9) 0.0485(6) Uani 1 d .
O6 O 1.1615(2) 0.43446(11) 0.32413(10) 0.0536(6) Uani 1 d .
N1 N 0.3944(3) 0.42017(12) 0.05172(12) 0.0302(6) Uani 1 d .
H1M H 0.3678(31) 0.4291(16) 0.0078(16) 0.062(10) Uiso 1 d .
H1N H 0.4854(33) 0.4378(15) 0.0654(13) 0.049(9) Uiso 1 d .
N2 N 0.9798(3) 0.22554(14) 0.24201(11) 0.0322(6) Uani 1 d .
H2M H 0.9801(32) 0.2784(19) 0.2594(14) 0.071(11) Uiso 1 d .
H2N H 1.0642(35) 0.2065(17) 0.2598(14) 0.068(11) Uiso 1 d .
N3 N 1.1309(3) 0.84378(15) 0.12336(11) 0.0364(6) Uani 1 d .
H3M H 1.1436(30) 0.7912(18) 0.1387(13) 0.061(10) Uiso 1 d .
H3N H 1.2115(33) 0.8707(17) 0.1447(14) 0.061(10) Uiso 1 d .
C1 C 1.0675(3) 0.59098(14) 0.19242(12) 0.0285(7) Uani 1 d .
C2 C 0.9452(3) 0.58292(14) 0.14999(12) 0.0285(7) Uani 1 d .
H2 H 0.9209(3) 0.61855(14) 0.12013(12) 0.034 Uiso 1 calc R
C3 C 0.8582(3) 0.52377(14) 0.15061(12) 0.0271(7) Uani 1 d .
C4 C 0.8932(3) 0.47272(14) 0.19554(12) 0.0300(7) Uani 1 d .
H4 H 0.8333(3) 0.43243(14) 0.19662(12) 0.036 Uiso 1 calc R
C5 C 1.0139(3) 0.47976(14) 0.23865(12) 0.0298(7) Uani 1 d .
C6 C 1.1002(3) 0.53886(15) 0.23590(12) 0.0314(7) Uani 1 d .
H6 H 1.1842(3) 0.54366(15) 0.26469(12) 0.038 Uiso 1 calc R
C7 C 1.1628(3) 0.6543(2) 0.19033(14) 0.0400(8) Uani 1 d .
C8 C 0.7275(3) 0.5155(2) 0.10364(13) 0.0363(7) Uani 1 d .
C9 C 1.0522(3) 0.4225(2) 0.28539(13) 0.0385(8) Uani 1 d .
C10 C 0.2979(3) 0.4674(2) 0.08042(13) 0.0418(8) Uani 1 d .
C11 C 0.4099(3) 0.33825(15) 0.05667(12) 0.0334(7) Uani 1 d .
C12 C 0.3419(4) 0.4663(2) 0.14737(15) 0.0701(11) Uani 1 d .
H12A H 0.4440(5) 0.4706(13) 0.15868(15) 0.105 Uiso 1 calc R
H12B H 0.3119(22) 0.4207(6) 0.1625(2) 0.105 Uiso 1 calc R
H12C H 0.2980(21) 0.5069(8) 0.1640(2) 0.105 Uiso 1 calc R
C13 C 0.1440(3) 0.4467(2) 0.0600(2) 0.0649(11) Uani 1 d .
H13A H 0.1261(6) 0.4007(6) 0.0782(8) 0.097 Uiso 1 calc R
H13B H 0.1227(7) 0.4416(12) 0.0170(2) 0.097 Uiso 1 calc R
H13C H 0.0846(3) 0.4845(6) 0.0717(9) 0.097 Uiso 1 calc R
C14 C 0.3199(3) 0.5436(2) 0.05772(15) 0.0497(9) Uani 1 d .
H14A H 0.4195(4) 0.5562(4) 0.0682(7) 0.075 Uiso 1 calc R
H14B H 0.2653(16) 0.5785(2) 0.0757(7) 0.075 Uiso 1 calc R
H14C H 0.2890(19) 0.5448(3) 0.0148(2) 0.075 Uiso 1 calc R
C15 C 0.2776(3) 0.2998(2) 0.02585(14) 0.0483(9) Uani 1 d .
H15A H 0.2046(7) 0.3056(9) 0.0490(4) 0.072 Uiso 1 calc R
H15B H 0.2974(6) 0.2483(2) 0.0220(8) 0.072 Uiso 1 calc R
H15C H 0.2454(11) 0.3208(7) -0.0134(3) 0.072 Uiso 1 calc R
C16 C 0.5260(3) 0.3206(2) 0.02344(14) 0.0459(8) Uani 1 d .
H16A H 0.6105(6) 0.3479(7) 0.0406(5) 0.069 Uiso 1 calc R
H16B H 0.4955(8) 0.3340(9) -0.0181(2) 0.069 Uiso 1 calc R
H16C H 0.5464(13) 0.2687(2) 0.0265(7) 0.069 Uiso 1 calc R
C17 C 0.4557(3) 0.3137(2) 0.12023(13) 0.0435(8) Uani 1 d .
H17A H 0.3785(7) 0.3205(9) 0.1410(2) 0.065 Uiso 1 calc R
H17B H 0.5367(12) 0.3422(7) 0.1396(3) 0.065 Uiso 1 calc R
H17C H 0.4814(18) 0.2624(3) 0.12110(13) 0.065 Uiso 1 calc R
C18 C 0.8691(3) 0.1852(2) 0.26789(13) 0.0432(8) Uani 1 d .
C19 C 0.9838(3) 0.2316(2) 0.17663(13) 0.0401(8) Uani 1 d .
C20 C 0.8626(4) 0.1056(2) 0.2501(2) 0.0829(13) Uani 1 d .
H20A H 0.8216(25) 0.1013(2) 0.2080(3) 0.124 Uiso 1 calc R
H20B H 0.8046(23) 0.0791(3) 0.2729(8) 0.124 Uiso 1 calc R
H20C H 0.9574(5) 0.0852(4) 0.2580(11) 0.124 Uiso 1 calc R
C21 C 0.7264(3) 0.2210(2) 0.2505(2) 0.0760(12) Uani 1 d .
H21A H 0.6889(12) 0.2128(11) 0.2085(3) 0.114 Uiso 1 calc R
H21B H 0.7357(5) 0.2731(3) 0.2582(10) 0.114 Uiso 1 calc R
H21C H 0.6625(8) 0.2001(10) 0.2737(8) 0.114 Uiso 1 calc R
C22 C 0.9207(4) 0.1926(2) 0.33424(14) 0.0629(10) Uani 1 d .
H22A H 1.0150(10) 0.1721(10) 0.3454(2) 0.094 Uiso 1 calc R
H22B H 0.8572(13) 0.1667(10) 0.35480(14) 0.094 Uiso 1 calc R
H22C H 0.9233(22) 0.2439(2) 0.3452(2) 0.094 Uiso 1 calc R
C23 C 0.8526(4) 0.2680(2) 0.14179(14) 0.0602(10) Uani 1 d .
H23A H 0.7742(6) 0.2338(4) 0.1363(8) 0.090 Uiso 1 calc R
H23B H 0.8692(8) 0.2831(10) 0.1032(4) 0.090 Uiso 1 calc R
H23C H 0.8300(13) 0.3104(7) 0.1635(5) 0.090 Uiso 1 calc R
C24 C 1.0085(4) 0.1585(2) 0.15000(15) 0.0569(10) Uani 1 d .
H24A H 0.9215(7) 0.1304(5) 0.1431(9) 0.085 Uiso 1 calc R
H24B H 1.0814(16) 0.1321(5) 0.1773(4) 0.085 Uiso 1 calc R
H24C H 1.0385(21) 0.1659(2) 0.1125(5) 0.085 Uiso 1 calc R
C25 C 1.1100(4) 0.2805(2) 0.1767(2) 0.0712(12) Uani 1 d .
H25A H 1.1940(6) 0.2582(6) 0.2004(9) 0.107 Uiso 1 calc R
H25B H 1.0939(11) 0.3276(5) 0.1936(10) 0.107 Uiso 1 calc R
H25C H 1.1231(15) 0.2872(10) 0.1362(2) 0.107 Uiso 1 calc R
C26 C 1.1518(3) 0.8362(2) 0.06017(13) 0.0483(9) Uani 1 d .
C27 C 1.0050(3) 0.8769(2) 0.1433(2) 0.0531(9) Uani 1 d .
C28 C 1.2988(4) 0.8059(2) 0.0677(2) 0.0867(14) Uani 1 d .
H28A H 1.3043(9) 0.7598(8) 0.0889(11) 0.130 Uiso 1 calc R
H28B H 1.3657(5) 0.8402(7) 0.0902(11) 0.130 Uiso 1 calc R
H28C H 1.3217(12) 0.7981(15) 0.0288(2) 0.130 Uiso 1 calc R
C29 C 1.1433(5) 0.9084(2) 0.0292(2) 0.0897(14) Uani 1 d .
H29A H 1.2008(24) 0.9438(5) 0.0548(5) 0.135 Uiso 1 calc R
H29B H 1.0458(6) 0.9248(8) 0.0202(11) 0.135 Uiso 1 calc R
H29C H 1.1778(28) 0.9033(4) -0.0075(7) 0.135 Uiso 1 calc R
C30 C 1.0475(4) 0.7822(2) 0.0261(2) 0.0768(12) Uani 1 d .
H30A H 1.0453(20) 0.7387(6) 0.0501(5) 0.115 Uiso 1 calc R
H30B H 1.0763(15) 0.7692(11) -0.0107(6) 0.115 Uiso 1 calc R
H30C H 0.9541(6) 0.8041(5) 0.0171(10) 0.115 Uiso 1 calc R
C31 C 0.9925(4) 0.9573(2) 0.1311(2) 0.098(2) Uani 1 d .
H31A H 0.9608(31) 0.9653(2) 0.0887(3) 0.148 Uiso 1 calc R
H31B H 1.0840(9) 0.9802(3) 0.1444(13) 0.148 Uiso 1 calc R
H31C H 0.9246(25) 0.9783(4) 0.1522(11) 0.148 Uiso 1 calc R
C32 C 1.0379(4) 0.8653(3) 0.2095(2) 0.099(2) Uani 1 d .
H32A H 1.0473(32) 0.8134(3) 0.2179(2) 0.148 Uiso 1 calc R
H32B H 0.9619(16) 0.8851(15) 0.2266(2) 0.148 Uiso 1 calc R
H32C H 1.1258(18) 0.8898(14) 0.2266(2) 0.148 Uiso 1 calc R
C33 C 0.8689(3) 0.8375(2) 0.1164(2) 0.0700(11) Uani 1 d .
H33A H 0.8831(8) 0.7852(2) 0.1212(9) 0.105 Uiso 1 calc R
H33B H 0.8422(13) 0.8491(10) 0.0744(3) 0.105 Uiso 1 calc R
H33C H 0.7943(7) 0.8528(9) 0.1365(7) 0.105 Uiso 1 calc R
O7 O 0.5934(5) 0.1250(3) 0.0807(2) 0.199(2) Uani 1 d D
C70 C 0.5177(5) 0.0768(3) 0.0910(3) 0.126(2) Uani 1 d D
C71 C 0.3736(5) 0.0884(3) 0.1004(3) 0.144(2) Uani 1 d D
H71A H 0.3355(18) 0.0425(6) 0.1113(20) 0.216 Uiso 1 calc R
H71B H 0.3146(12) 0.1067(23) 0.0640(6) 0.216 Uiso 1 calc R
H71C H 0.3754(8) 0.1237(18) 0.1321(13) 0.216 Uiso 1 calc R
C72 C 0.5713(7) 0.0019(3) 0.0922(4) 0.196(3) Uani 1 d D
H72A H 0.4947(17) -0.0308(6) 0.0752(27) 0.294 Uiso 1 calc R
H72B H 0.6096(63) -0.0123(13) 0.1330(4) 0.294 Uiso 1 calc R
H72C H 0.6451(50) -0.0008(8) 0.0691(25) 0.294 Uiso 1 calc R

loop_
_atom_type_symbol
_atom_type_description
_atom_type_scat_dispersion_real
_atom_type_scat_dispersion_imag
_atom_type_scat_source
C C 0.0033 0.0016 'International Tables Vol C Tables 4.2.6.8 and 6.1.1.4'
H H 0.0000 0.0000 'International Tables Vol C Tables 4.2.6.8 and 6.1.1.4'
N N 0.0061 0.0033 'International Tables Vol C Tables 4.2.6.8 and 6.1.1.4'
O O 0.0106 0.0060 'International Tables Vol C Tables 4.2.6.8 and 6.1.1.4'

loop_
_geom_angle_atom_site_label_1
_geom_angle_atom_site_label_2
_geom_angle_atom_site_label_3
_geom_angle
C11 N1 C10 126.5(2)
C11 N1 H1M 103.8(17)
C10 N1 H1M 106.8(17)
C11 N1 H1N 104.3(17)
C10 N1 H1N 106.1(17)
H1M N1 H1N 108.4(25)
C19 N2 C18 125.8(2)
C19 N2 H2M 108.2(17)
C18 N2 H2M 104.4(17)
C19 N2 H2N 105.9(21)
C18 N2 H2N 106.1(20)
H2M N2 H2N 104.6(26)
C26 N3 C27 126.8(2)
C26 N3 H3M 102.4(16)
C27 N3 H3M 108.8(16)
C26 N3 H3N 106.4(18)
C27 N3 H3N 104.9(18)
H3M N3 H3N 106.1(24)
C6 C1 C2 118.6(2)
C6 C1 C7 120.9(2)
C2 C1 C7 120.5(3)
C3 C2 C1 121.1(2)
C3 C2 H2 119.5(2)
C1 C2 H2 119.5(2)
C2 C3 C4 118.9(2)
C2 C3 C8 120.2(3)
C4 C3 C8 120.9(2)
C5 C4 C3 121.2(2)
C5 C4 H4 119.4(2)
C3 C4 H4 119.4(2)
C4 C5 C6 118.3(3)
C4 C5 C9 120.1(3)
C6 C5 C9 121.5(3)
C1 C6 C5 121.9(2)
C1 C6 H6 119.1(2)
C5 C6 H6 119.1(2)
O1 C7 O2 123.5(3)
O1 C7 C1 118.3(3)
O2 C7 C1 118.1(3)
O3 C8 O4 125.6(3)
O3 C8 C3 117.7(3)
O4 C8 C3 116.7(3)
O5 C9 O6 125.0(3)
O5 C9 C5 119.1(3)
O6 C9 C5 115.9(3)
C12 C10 C13 111.7(3)
C12 C10 N1 111.3(2)
C13 C10 N1 111.9(3)
C12 C10 C14 109.3(3)
C13 C10 C14 108.7(3)
N1 C10 C14 103.6(2)
C15 C11 C17 111.8(2)
C15 C11 N1 111.6(2)
C17 C11 N1 112.1(2)
C15 C11 C16 108.0(2)
C17 C11 C16 108.8(2)
N1 C11 C16 104.3(2)
C10 C12 H12A 109.5(2)
C10 C12 H12B 109.5(2)
H12A C12 H12B 109.5
C10 C12 H12C 109.5(2)
H12A C12 H12C 109.5
H12B C12 H12C 109.5
C10 C13 H13A 109.5(2)
C10 C13 H13B 109.5(2)
H13A C13 H13B 109.5
C10 C13 H13C 109.5(2)
H13A C13 H13C 109.5
H13B C13 H13C 109.5
C10 C14 H14A 109.5(2)
C10 C14 H14B 109.5(2)
H14A C14 H14B 109.5
C10 C14 H14C 109.5(2)
H14A C14 H14C 109.5
H14B C14 H14C 109.5
C11 C15 H15A 109.5(2)
C11 C15 H15B 109.5(2)
H15A C15 H15B 109.5
C11 C15 H15C 109.5(2)
H15A C15 H15C 109.5
H15B C15 H15C 109.5
C11 C16 H16A 109.5(2)
C11 C16 H16B 109.5(2)
H16A C16 H16B 109.5
C11 C16 H16C 109.5(2)
H16A C16 H16C 109.5
H16B C16 H16C 109.5
C11 C17 H17A 109.5(2)
C11 C17 H17B 109.47(15)
H17A C17 H17B 109.5
C11 C17 H17C 109.5(2)
H17A C17 H17C 109.5
H17B C17 H17C 109.5
C21 C18 C22 109.0(3)
C21 C18 C20 111.2(3)
C22 C18 C20 110.3(3)
C21 C18 N2 111.4(3)
C22 C18 N2 103.6(2)
C20 C18 N2 111.0(3)
C23 C19 C24 111.2(3)
C23 C19 C25 109.2(3)
C24 C19 C25 109.4(3)
C23 C19 N2 111.7(2)
C24 C19 N2 112.0(2)
C25 C19 N2 102.9(2)
C18 C20 H20A 109.5(2)
C18 C20 H20B 109.5(2)
H20A C20 H20B 109.5
C18 C20 H20C 109.5(2)
H20A C20 H20C 109.5
H20B C20 H20C 109.5
C18 C21 H21A 109.5(2)
C18 C21 H21B 109.5(2)
H21A C21 H21B 109.5
C18 C21 H21C 109.5(2)
H21A C21 H21C 109.5
H21B C21 H21C 109.5
C18 C22 H22A 109.5(2)
C18 C22 H22B 109.5(2)
H22A C22 H22B 109.5
C18 C22 H22C 109.5(2)
H22A C22 H22C 109.5
H22B C22 H22C 109.5
C19 C23 H23A 109.5(2)
C19 C23 H23B 109.5(2)
H23A C23 H23B 109.5
C19 C23 H23C 109.5(2)
H23A C23 H23C 109.5
H23B C23 H23C 109.5
C19 C24 H24A 109.5(2)
C19 C24 H24B 109.5(2)
H24A C24 H24B 109.5
C19 C24 H24C 109.5(2)
H24A C24 H24C 109.5
H24B C24 H24C 109.5
C19 C25 H25A 109.5(2)
C19 C25 H25B 109.5(2)
H25A C25 H25B 109.5
C19 C25 H25C 109.5(2)
H25A C25 H25C 109.5
H25B C25 H25C 109.5
C29 C26 C28 110.0(3)
C29 C26 N3 111.7(3)
C28 C26 N3 103.3(3)
C29 C26 C30 111.5(3)
C28 C26 C30 109.5(3)
N3 C26 C30 110.6(3)
C31 C27 C32 108.8(3)
C31 C27 N3 112.2(3)
C32 C27 N3 103.3(3)
C31 C27 C33 111.2(3)
C32 C27 C33 109.4(3)
N3 C27 C33 111.7(3)
C26 C28 H28A 109.5(2)
C26 C28 H28B 109.5(2)
H28A C28 H28B 109.5
C26 C28 H28C 109.5(2)
H28A C28 H28C 109.5
H28B C28 H28C 109.5
C26 C29 H29A 109.5(2)
C26 C29 H29B 109.5(2)
H29A C29 H29B 109.5
C26 C29 H29C 109.5(2)
H29A C29 H29C 109.5
H29B C29 H29C 109.5
C26 C30 H30A 109.5(2)
C26 C30 H30B 109.5(2)
H30A C30 H30B 109.5
C26 C30 H30C 109.5(2)
H30A C30 H30C 109.5
H30B C30 H30C 109.5
C27 C31 H31A 109.5(2)
C27 C31 H31B 109.5(2)
H31A C31 H31B 109.5
C27 C31 H31C 109.5(2)
H31A C31 H31C 109.5
H31B C31 H31C 109.5
C27 C32 H32A 109.5(2)
C27 C32 H32B 109.5(2)
H32A C32 H32B 109.5
C27 C32 H32C 109.5(2)
H32A C32 H32C 109.5
H32B C32 H32C 109.5
C27 C33 H33A 109.5(2)
C27 C33 H33B 109.5(2)
H33A C33 H33B 109.5
C27 C33 H33C 109.5(2)
H33A C33 H33C 109.5
H33B C33 H33C 109.5
O7 C70 C72 117.8(5)
O7 C70 C71 123.8(5)
C72 C70 C71 118.3(4)
C70 C71 H71A 109.5(3)
C70 C71 H71B 109.5(3)
H71A C71 H71B 109.5
C70 C71 H71C 109.5(3)
H71A C71 H71C 109.5
H71B C71 H71C 109.5
C70 C72 H72A 109.5(4)
C70 C72 H72B 109.5(4)
H72A C72 H72B 109.5
C70 C72 H72C 109.5(3)
H72A C72 H72C 109.5
H72B C72 H72C 109.5

loop_
_geom_bond_atom_site_label_1
_geom_bond_atom_site_label_2
_geom_bond_distance
O1 C7 1.221(3)
O2 C7 1.223(3)
O3 C8 1.249(3)
O4 C8 1.260(3)
O5 C9 1.252(3)
O6 C9 1.266(3)
N1 C11 1.524(3)
N1 C10 1.531(3)
N1 H1M 1.01(3)
N1 H1N 0.94(3)
N2 C19 1.527(4)
N2 C18 1.530(4)
N2 H2M 1.06(3)
N2 H2N 0.91(3)
N3 C26 1.525(4)
N3 C27 1.525(4)
N3 H3M 1.03(3)
N3 H3N 0.98(3)
C1 C6 1.384(4)
C1 C2 1.391(3)
C1 C7 1.503(4)
C2 C3 1.386(3)
C2 H2 0.95
C3 C4 1.396(4)
C3 C8 1.508(4)
C4 C5 1.387(4)
C4 H4 0.95
C5 C6 1.389(4)
C5 C9 1.507(4)
C6 H6 0.95
C10 C12 1.523(4)
C10 C13 1.528(4)
C10 C14 1.534(4)
C11 C15 1.519(4)
C11 C17 1.519(4)
C11 C16 1.526(4)
C12 H12A 0.98
C12 H12B 0.98
C12 H12C 0.98
C13 H13A 0.98
C13 H13B 0.98
C13 H13C 0.98
C14 H14A 0.98
C14 H14B 0.98
C14 H14C 0.98
C15 H15A 0.98
C15 H15B 0.98
C15 H15C 0.98
C16 H16A 0.98
C16 H16B 0.98
C16 H16C 0.98
C17 H17A 0.98
C17 H17B 0.98
C17 H17C 0.98
C18 C21 1.520(4)
C18 C22 1.524(4)
C18 C20 1.527(4)
C19 C23 1.524(4)
C19 C24 1.525(4)
C19 C25 1.527(4)
C20 H20A 0.98
C20 H20B 0.98
C20 H20C 0.98
C21 H21A 0.98
C21 H21B 0.98
C21 H21C 0.98
C22 H22A 0.98
C22 H22B 0.98
C22 H22C 0.98
C23 H23A 0.98
C23 H23B 0.98
C23 H23C 0.98
C24 H24A 0.98
C24 H24B 0.98
C24 H24C 0.98
C25 H25A 0.98
C25 H25B 0.98
C25 H25C 0.98
C26 C29 1.509(5)
C26 C28 1.517(5)
C26 C30 1.525(4)
C27 C31 1.512(5)
C27 C32 1.517(5)
C27 C33 1.532(4)
C28 H28A 0.98
C28 H28B 0.98
C28 H28C 0.98
C29 H29A 0.98
C29 H29B 0.98
C29 H29C 0.98
C30 H30A 0.98
C30 H30B 0.98
C30 H30C 0.98
C31 H31A 0.98
C31 H31B 0.98
C31 H31C 0.98
C32 H32A 0.98
C32 H32B 0.98
C32 H32C 0.98
C33 H33A 0.98
C33 H33B 0.98
C33 H33C 0.98
O7 C70 1.2105(10)
C70 C72 1.4786(10)
C70 C71 1.4796(10)
C71 H71A 0.98
C71 H71B 0.98
C71 H71C 0.98
C72 H72A 0.98
C72 H72B 0.98
C72 H72C 0.98

loop_
_geom_torsion_atom_site_label_1
_geom_torsion_atom_site_label_2
_geom_torsion_atom_site_label_3
_geom_torsion_atom_site_label_4
_geom_torsion
C6 C1 C2 C3 -0.6(4)
C7 C1 C2 C3 178.4(2)
C1 C2 C3 C4 1.5(4)
C1 C2 C3 C8 -179.0(2)
C2 C3 C4 C5 -1.0(4)
C8 C3 C4 C5 179.5(3)
C3 C4 C5 C6 -0.4(4)
C3 C4 C5 C9 -177.7(2)
C2 C1 C6 C5 -0.9(4)
C7 C1 C6 C5 -179.9(2)
C4 C5 C6 C1 1.4(4)
C9 C5 C6 C1 178.6(2)
C6 C1 C7 O1 12.2(4)
C2 C1 C7 O1 -166.8(3)
C6 C1 C7 O2 -170.2(3)
C2 C1 C7 O2 10.8(4)
C2 C3 C8 O3 -3.7(4)
C4 C3 C8 O3 175.8(3)
C2 C3 C8 O4 176.4(3)
C4 C3 C8 O4 -4.2(4)
C4 C5 C9 O5 2.7(4)
C6 C5 C9 O5 -174.5(3)
C4 C5 C9 O6 -177.7(3)
C6 C5 C9 O6 5.1(4)
C11 N1 C10 C12 65.6(4)
C11 N1 C10 C13 -60.1(4)
C11 N1 C10 C14 -177.0(3)
C10 N1 C11 C15 67.5(4)
C10 N1 C11 C17 -58.7(4)
C10 N1 C11 C16 -176.2(3)
C19 N2 C18 C21 -66.4(4)
C19 N2 C18 C22 176.5(3)
C19 N2 C18 C20 58.2(4)
C18 N2 C19 C23 59.9(4)
C18 N2 C19 C24 -65.5(4)
C18 N2 C19 C25 177.0(3)
C27 N3 C26 C29 57.1(4)
C27 N3 C26 C28 175.3(3)
C27 N3 C26 C30 -67.7(4)
C26 N3 C27 C31 -66.6(4)
C26 N3 C27 C32 176.5(3)
C26 N3 C27 C33 59.0(4)
